data_9011415
loop_
_publ_author_name
'Murty, B. V. R.'

_publ_section_title
;
 Refinement of the structure of anthraquinone
;
_journal_name_full 'Zeitschrift fur Kristallographie'
_journal_page_first 445
_journal_page_last 465
_journal_paper_doi 10.1524/zkri.1960.113.1-6.445
_journal_volume 113
_journal_year 1960
_chemical_formula_sum 'C7 H4 O'
_chemical_name_mineral Hoelite
_space_group_IT_number 14
_symmetry_space_group_name_Hall '-P 2yab'
_symmetry_space_group_name_H-M 'P 1 21/a 1'
_cell_angle_alpha 90
_cell_angle_beta 102.72
_cell_angle_gamma 90
_cell_length_a 15.810
_cell_length_b 3.942
_cell_length_c 7.865
_cell_formula_units_Z 4
_cell_volume 478.141
_exptl_crystal_density_diffrn 1.446
_cod_depositor_comments
;
 Fixing a mistake made while adding _atom_site_type_symbol values -- 
 changing the value of CB* from 'H' to 'C'. 

 Antanas Vaitkus
 2013-10-14
 
 Adding _atom_site_type_symbol label and values.

 Antanas Vaitkus
 2013-04-02
;
_cod_original_formula_sum 'C7 O H4'
_cod_database_code 9011415

loop_
_symmetry_equiv_pos_as_xyz
x,y,z
1/2+x,1/2-y,z
1/2-x,1/2+y,-z
-x,-y,-z

loop_
_atom_site_label
_atom_site_type_symbol
_atom_site_fract_x
_atom_site_fract_y
_atom_site_fract_z
CA* C 0.13130 0.41800 0.39680
CB* C 0.05150 0.27400 0.34010
CC* C 0.02720 0.14200 0.17290
CE C 0.08320 0.15300 0.06230
CF C 0.16500 0.29800 0.12020
CG C 0.18990 0.43200 0.28530
CD C 0.05950 0.01300 -0.11630
O O 0.10980 0.02600 -0.21450
HF H 0.20200 0.32400 0.04800
HG H 0.25000 0.58400 0.32600
HA* H 0.15000 0.54400 0.51200
HB* H 0.01600 0.27800 0.40900

_database_code_amcsd 0010586
